data_4317411
loop_
_publ_author_name
'Matthias Tamm'
'Thomas Bannenberg'
'Bernd Dre\&sel'
'Roland Fr\"ohlich'
'Christiane Holst'

_publ_contact_author
;
    Dr. Matthias Tamm
    Anorganisch-Chemisches Institut
    Universit\"at M\"unster
    Wilhelm-Klemm-Strasse 8
    D-48149 M\"unster
    Bundesrepublik Deutschland
;
_publ_contact_author_email mtamm@uni-muenster.de
_publ_contact_author_fax '49 251 83 32108'
_publ_contact_author_phone '49 251 83 33135'
_publ_section_title
;
 Molybdenum Complexes with Linked Cycloheptatrienyl-Phenolate Ligands
;
_journal_name_full 'Inorganic Chemistry'
_journal_page_first 47
_journal_page_last 59
_journal_paper_doi 10.1021/ic010902g
_journal_volume 41
_journal_year 2002
_chemical_formula_sum 'C43 H38 Mo O3 P2'
_chemical_formula_weight 760.61
_chemical_name_systematic
;
  ?
;
_space_group_IT_number 2
_symmetry_cell_setting triclinic
_symmetry_space_group_name_Hall '-P 1'
_symmetry_space_group_name_H-M 'P -1'
_atom_sites_solution_hydrogens geom
_atom_sites_solution_primary direct
_atom_sites_solution_secondary difmap
_audit_creation_method SHELXL-97
_cell_angle_alpha 92.62(1)
_cell_angle_beta 98.02(1)
_cell_angle_gamma 119.01(1)
_cell_formula_units_Z 2
_cell_length_a 10.202(1)
_cell_length_b 10.211(1)
_cell_length_c 19.783(1)
_cell_measurement_temperature 198(2)
_cell_volume 1769.3(3)
_computing_cell_refinement 'Collect (Nonius B.V., 1998)'
_computing_data_collection 'Collect (Nonius B.V., 1998)'
_computing_data_reduction 'Denzo-SMN (Otwinowski & Minor, 1997)'
_computing_molecular_graphics 'Diamond (Brandenburg, 1997)'
_computing_publication_material 'SHELXL-97 (Sheldrick, 1997)'
_computing_structure_refinement 'SHELXL-97 (Sheldrick, 1997)'
_computing_structure_solution 'SHELXS-97 (Sheldrick, 1990)'
_diffrn_ambient_temperature 198(2)
_diffrn_measured_fraction_theta_full 0.975
_diffrn_measured_fraction_theta_max 0.975
_diffrn_measurement_device_type 'Nonius KappaCCD'
_diffrn_measurement_method '\w and \f scans'
_diffrn_radiation_monochromator graphite
_diffrn_radiation_source 'rotating anode Nonius FR591'
_diffrn_radiation_type MoK\a
_diffrn_radiation_wavelength 0.71073
_diffrn_reflns_av_R_equivalents 0.0239
_diffrn_reflns_av_sigmaI/netI 0.0500
_diffrn_reflns_limit_h_max 13
_diffrn_reflns_limit_h_min -12
_diffrn_reflns_limit_k_max 12
_diffrn_reflns_limit_k_min -13
_diffrn_reflns_limit_l_max 25
_diffrn_reflns_limit_l_min -25
_diffrn_reflns_number 11933
_diffrn_reflns_theta_full 27.54
_diffrn_reflns_theta_max 27.54
_diffrn_reflns_theta_min 2.30
_exptl_absorpt_coefficient_mu 0.501
_exptl_absorpt_correction_T_max 0.9610
_exptl_absorpt_correction_T_min 0.7529
_exptl_absorpt_correction_type 'SORTAV (Blessing, 1995 & 1997)'
_exptl_crystal_colour red
_exptl_crystal_density_diffrn 1.428
_exptl_crystal_density_method 'not measured'
_exptl_crystal_description plate
_exptl_crystal_F_000 784
_exptl_crystal_size_max 0.60
_exptl_crystal_size_mid 0.30
_exptl_crystal_size_min 0.08
_refine_diff_density_max 0.522
_refine_diff_density_min -0.501
_refine_diff_density_rms 0.070
_refine_ls_extinction_method none
_refine_ls_goodness_of_fit_ref 0.998
_refine_ls_hydrogen_treatment 'refined as riding atoms'
_refine_ls_matrix_type full
_refine_ls_number_parameters 444
_refine_ls_number_reflns 7988
_refine_ls_number_restraints 0
_refine_ls_restrained_S_all 0.998
_refine_ls_R_factor_all 0.0473
_refine_ls_R_factor_gt 0.0348
_refine_ls_shift/su_max 0.351
_refine_ls_shift/su_mean 0.003
_refine_ls_structure_factor_coef Fsqd
_refine_ls_weighting_details 'calc w=1/[\s^2^(Fo^2^)+(0.0244P)^2^+1.6267P] where P=(Fo^2^+2Fc^2^)/3'
_refine_ls_weighting_scheme calc
_refine_ls_wR_factor_gt 0.0736
_refine_ls_wR_factor_ref 0.0788
_reflns_number_gt 6794
_reflns_number_total 7988
_reflns_threshold_expression >2sigma(I)
_cod_data_source_file ic010902g_5.cif
_cod_data_source_block compound13
_cod_depositor_comments
;
The following automatic conversions were performed:
data name '_publ_contact_autor' replaced with '_publ_contact_author'
as specified in the replacement file
'/home/antanas/src/cod-tools/trunk/data/replacement-values/replacement_tags.lst'.

Automatic conversion script
Id: cif_correct_tags 4998 2017-03-02 13:24:31Z antanas 
;
_cod_database_code 4317411

loop_
_symmetry_equiv_pos_as_xyz
'x, y, z'
'-x, -y, -z'

loop_
_atom_site_label
_atom_site_type_symbol
_atom_site_fract_x
_atom_site_fract_y
_atom_site_fract_z
_atom_site_U_iso_or_equiv
_atom_site_adp_type
_atom_site_occupancy
_atom_site_symmetry_multiplicity
_atom_site_calc_flag
_atom_site_refinement_flags
_atom_site_disorder_assembly
_atom_site_disorder_group
Mo Mo 0.17458(2) 0.38976(2) 0.290519(10) 0.01672(6) Uani 1 1 d . . .
C1 C 0.4067(2) 0.5649(2) 0.25606(12) 0.0201(4) Uani 1 1 d . . .
C2 C 0.5086(2) 0.7054(3) 0.30110(12) 0.0252(5) Uani 1 1 d . . .
H2 H 0.5221 0.7936 0.2817 0.030 Uiso 1 1 calc R . .
C3 C 0.5868(3) 0.7320(3) 0.36530(13) 0.0322(6) Uani 1 1 d . . .
H3 H 0.6532 0.8353 0.3832 0.039 Uiso 1 1 calc R . .
C4 C 0.5834(3) 0.6248(3) 0.41052(14) 0.0351(6) Uani 1 1 d . . .
H4 H 0.6462 0.6656 0.4548 0.042 Uiso 1 1 calc R . .
C5 C 0.5016(3) 0.4737(3) 0.39744(14) 0.0334(6) Uani 1 1 d . . .
H5 H 0.5071 0.4214 0.4353 0.040 Uiso 1 1 calc R . .
C6 C 0.4060(3) 0.3787(3) 0.33399(13) 0.0269(5) Uani 1 1 d . . .
H6 H 0.3435 0.2745 0.3373 0.032 Uiso 1 1 calc R . .
C7 C 0.3952(2) 0.4229(2) 0.26807(12) 0.0219(5) Uani 1 1 d . . .
H7 H 0.3794 0.3548 0.2294 0.026 Uiso 1 1 calc R . .
C8 C 0.3634(2) 0.5778(2) 0.18242(11) 0.0202(4) Uani 1 1 d . . .
C9 C 0.4644(3) 0.6892(3) 0.14783(12) 0.0236(5) Uani 1 1 d . . .
H9 H 0.5611 0.7646 0.1727 0.028 Uiso 1 1 calc R . .
C10 C 0.4267(3) 0.6921(3) 0.07818(13) 0.0279(5) Uani 1 1 d . . .
C11 C 0.2843(3) 0.5803(3) 0.04316(13) 0.0298(5) Uani 1 1 d . . .
H11 H 0.2571 0.5808 -0.0047 0.036 Uiso 1 1 calc R . .
C12 C 0.1805(3) 0.4682(3) 0.07544(12) 0.0270(5) Uani 1 1 d . . .
C13 C 0.2196(2) 0.4669(2) 0.14626(11) 0.0197(4) Uani 1 1 d . . .
O13 O 0.12001(16) 0.36471(16) 0.17921(8) 0.0211(3) Uani 1 1 d . . .
C14 C 0.0262(3) 0.3490(3) 0.03702(14) 0.0398(6) Uani 1 1 d . . .
H14A H 0.0092 0.3740 -0.0095 0.060 Uiso 1 1 calc R . .
H14B H -0.0527 0.3446 0.0615 0.060 Uiso 1 1 calc R . .
H14C H 0.0215 0.2507 0.0340 0.060 Uiso 1 1 calc R . .
C15 C 0.5376(3) 0.8112(3) 0.04040(15) 0.0427(7) Uani 1 1 d . . .
H15A H 0.5298 0.7653 -0.0056 0.064 Uiso 1 1 calc R . .
H15B H 0.6418 0.8528 0.0661 0.064 Uiso 1 1 calc R . .
H15C H 0.5128 0.8923 0.0363 0.064 Uiso 1 1 calc R . .
C16 C 0.2055(2) 0.5921(3) 0.31694(12) 0.0238(5) Uani 1 1 d . . .
O16 O 0.2236(2) 0.70747(19) 0.33911(11) 0.0393(5) Uani 1 1 d . . .
C17 C 0.1898(3) 0.3973(2) 0.39065(12) 0.0242(5) Uani 1 1 d . . .
O17 O 0.2009(2) 0.4109(2) 0.44985(9) 0.0381(4) Uani 1 1 d . . .
C18 C -0.1866(3) 0.1258(2) 0.19767(12) 0.0257(5) Uani 1 1 d . . .
H18A H -0.2990 0.0794 0.1872 0.031 Uiso 1 1 calc R . .
H18B H -0.1479 0.1511 0.1541 0.031 Uiso 1 1 calc R . .
C19 C -0.1444(3) 0.0131(3) 0.22750(13) 0.0271(5) Uani 1 1 d . . .
H19A H -0.1680 -0.0674 0.1902 0.033 Uiso 1 1 calc R . .
H19B H -0.2080 -0.0349 0.2622 0.033 Uiso 1 1 calc R . .
P1 P 0.05911(6) 0.10060(6) 0.26813(3) 0.02050(12) Uani 1 1 d . . .
C20 C 0.1420(3) 0.0391(2) 0.20637(13) 0.0245(5) Uani 1 1 d . . .
C21 C 0.1269(3) 0.0705(3) 0.13895(14) 0.0362(6) Uani 1 1 d . . .
H21 H 0.0735 0.1225 0.1256 0.043 Uiso 1 1 calc R . .
C22 C 0.1900(4) 0.0259(3) 0.09110(16) 0.0464(8) Uani 1 1 d . . .
H22 H 0.1792 0.0475 0.0451 0.056 Uiso 1 1 calc R . .
C23 C 0.2678(3) -0.0491(3) 0.10983(17) 0.0473(8) Uani 1 1 d . . .
H23 H 0.3100 -0.0798 0.0768 0.057 Uiso 1 1 calc R . .
C24 C 0.2845(3) -0.0796(3) 0.17628(17) 0.0437(7) Uani 1 1 d . . .
H24 H 0.3389 -0.1309 0.1892 0.052 Uiso 1 1 calc R . .
C25 C 0.2221(3) -0.0357(3) 0.22480(15) 0.0338(6) Uani 1 1 d . . .
H25 H 0.2344 -0.0569 0.2708 0.041 Uiso 1 1 calc R . .
C26 C 0.0496(3) -0.0146(3) 0.33710(13) 0.0282(5) Uani 1 1 d . . .
C27 C 0.1369(4) 0.0479(3) 0.40150(15) 0.0421(7) Uani 1 1 d . . .
H27 H 0.2068 0.1534 0.4105 0.051 Uiso 1 1 calc R . .
C28 C 0.1237(4) -0.0424(4) 0.45375(17) 0.0579(9) Uani 1 1 d . . .
H28 H 0.1847 0.0013 0.4982 0.069 Uiso 1 1 calc R . .
C29 C 0.0221(4) -0.1946(4) 0.4408(2) 0.0578(10) Uani 1 1 d . . .
H29 H 0.0121 -0.2560 0.4765 0.069 Uiso 1 1 calc R . .
C30 C -0.0640(4) -0.2580(3) 0.3770(2) 0.0523(9) Uani 1 1 d . . .
H30 H -0.1337 -0.3636 0.3685 0.063 Uiso 1 1 calc R . .
C31 C -0.0514(3) -0.1704(3) 0.32433(17) 0.0396(7) Uani 1 1 d . . .
H31 H -0.1110 -0.2158 0.2797 0.048 Uiso 1 1 calc R . .
P2 P -0.10579(6) 0.29847(6) 0.25813(3) 0.02014(12) Uani 1 1 d . . .
C32 C -0.2194(3) 0.2478(2) 0.32606(12) 0.0237(5) Uani 1 1 d . . .
C33 C -0.3612(3) 0.1181(3) 0.31925(15) 0.0325(6) Uani 1 1 d . . .
H33 H -0.4037 0.0514 0.2773 0.039 Uiso 1 1 calc R . .
C34 C -0.4411(3) 0.0852(3) 0.37308(16) 0.0413(7) Uani 1 1 d . . .
H34 H -0.5373 -0.0043 0.3680 0.050 Uiso 1 1 calc R . .
C35 C -0.3822(3) 0.1809(3) 0.43349(16) 0.0444(7) Uani 1 1 d . . .
H35 H -0.4374 0.1580 0.4702 0.053 Uiso 1 1 calc R . .
C36 C -0.2421(3) 0.3112(3) 0.44103(15) 0.0428(7) Uani 1 1 d . . .
H36 H -0.2017 0.3783 0.4828 0.051 Uiso 1 1 calc R . .
C37 C -0.1608(3) 0.3440(3) 0.38790(14) 0.0321(6) Uani 1 1 d . . .
H37 H -0.0640 0.4330 0.3937 0.038 Uiso 1 1 calc R . .
C38 C -0.1679(3) 0.4125(3) 0.20891(12) 0.0240(5) Uani 1 1 d . . .
C39 C -0.3231(3) 0.3639(3) 0.19078(14) 0.0352(6) Uani 1 1 d . . .
H39 H -0.3957 0.2749 0.2062 0.042 Uiso 1 1 calc R . .
C40 C -0.3718(3) 0.4448(3) 0.15049(15) 0.0403(7) Uani 1 1 d . . .
H40 H -0.4777 0.4111 0.1383 0.048 Uiso 1 1 calc R . .
C41 C -0.2674(3) 0.5741(3) 0.12795(14) 0.0357(6) Uani 1 1 d . . .
H41 H -0.3013 0.6293 0.1002 0.043 Uiso 1 1 calc R . .
C42 C -0.1139(3) 0.6232(3) 0.14568(13) 0.0313(5) Uani 1 1 d . . .
H42 H -0.0418 0.7128 0.1305 0.038 Uiso 1 1 calc R . .
C43 C -0.0643(3) 0.5421(3) 0.18574(13) 0.0271(5) Uani 1 1 d . . .
H43 H 0.0417 0.5758 0.1973 0.033 Uiso 1 1 calc R . .

loop_
_atom_site_aniso_label
_atom_site_aniso_U_11
_atom_site_aniso_U_22
_atom_site_aniso_U_33
_atom_site_aniso_U_23
_atom_site_aniso_U_13
_atom_site_aniso_U_12
Mo 0.01652(9) 0.01542(9) 0.01806(10) 0.00299(7) 0.00278(7) 0.00786(7)
C1 0.0141(9) 0.0226(11) 0.0238(12) 0.0061(9) 0.0048(9) 0.0087(9)
C2 0.0210(11) 0.0226(11) 0.0278(13) 0.0066(10) 0.0033(10) 0.0076(9)
C3 0.0220(12) 0.0296(13) 0.0314(14) 0.0018(11) -0.0013(10) 0.0041(10)
C4 0.0244(12) 0.0450(15) 0.0252(13) 0.0053(12) -0.0049(10) 0.0113(12)
C5 0.0249(12) 0.0462(16) 0.0316(14) 0.0176(12) 0.0029(11) 0.0190(12)
C6 0.0217(11) 0.0257(12) 0.0351(14) 0.0123(10) 0.0052(10) 0.0124(10)
C7 0.0171(10) 0.0247(11) 0.0253(12) 0.0056(9) 0.0041(9) 0.0111(9)
C8 0.0213(10) 0.0205(10) 0.0220(12) 0.0046(9) 0.0059(9) 0.0122(9)
C9 0.0212(11) 0.0245(11) 0.0273(13) 0.0063(10) 0.0071(10) 0.0120(9)
C10 0.0348(13) 0.0306(13) 0.0272(13) 0.0128(10) 0.0151(11) 0.0199(11)
C11 0.0391(14) 0.0347(13) 0.0194(12) 0.0065(10) 0.0072(11) 0.0206(12)
C12 0.0312(12) 0.0276(12) 0.0227(12) 0.0027(10) 0.0025(10) 0.0157(11)
C13 0.0224(10) 0.0184(10) 0.0213(11) 0.0036(9) 0.0049(9) 0.0121(9)
O13 0.0216(7) 0.0198(7) 0.0194(8) 0.0035(6) 0.0026(6) 0.0086(6)
C14 0.0416(15) 0.0381(15) 0.0236(14) 0.0032(11) -0.0065(12) 0.0107(12)
C15 0.0437(16) 0.0488(17) 0.0366(16) 0.0218(14) 0.0199(13) 0.0193(14)
C16 0.0197(11) 0.0208(11) 0.0293(13) 0.0037(9) 0.0034(9) 0.0092(9)
O16 0.0381(10) 0.0233(9) 0.0561(13) -0.0033(9) 0.0083(9) 0.0158(8)
C17 0.0242(11) 0.0214(11) 0.0270(13) 0.0049(9) 0.0051(10) 0.0112(9)
O17 0.0488(11) 0.0489(11) 0.0196(10) 0.0056(8) 0.0068(8) 0.0264(10)
C18 0.0214(11) 0.0237(11) 0.0289(13) -0.0015(10) 0.0024(10) 0.0098(9)
C19 0.0221(11) 0.0192(11) 0.0380(14) 0.0015(10) 0.0052(10) 0.0090(9)
P1 0.0216(3) 0.0158(3) 0.0253(3) 0.0040(2) 0.0059(2) 0.0096(2)
C20 0.0228(11) 0.0165(10) 0.0316(13) 0.0004(9) 0.0078(10) 0.0072(9)
C21 0.0506(16) 0.0289(13) 0.0366(15) 0.0067(11) 0.0169(13) 0.0230(12)
C22 0.064(2) 0.0384(16) 0.0389(17) 0.0045(13) 0.0259(15) 0.0230(15)
C23 0.0443(16) 0.0385(16) 0.060(2) -0.0060(14) 0.0263(15) 0.0182(14)
C24 0.0320(14) 0.0427(16) 0.063(2) -0.0045(14) 0.0091(14) 0.0245(13)
C25 0.0288(13) 0.0336(13) 0.0421(16) 0.0021(12) 0.0050(11) 0.0185(11)
C26 0.0331(13) 0.0255(12) 0.0359(14) 0.0149(11) 0.0168(11) 0.0186(11)
C27 0.0622(19) 0.0354(15) 0.0353(16) 0.0129(12) 0.0139(14) 0.0273(14)
C28 0.092(3) 0.062(2) 0.0407(19) 0.0269(16) 0.0221(18) 0.051(2)
C29 0.076(2) 0.063(2) 0.069(3) 0.049(2) 0.047(2) 0.049(2)
C30 0.0467(17) 0.0379(16) 0.092(3) 0.0408(18) 0.0374(19) 0.0271(14)
C31 0.0371(14) 0.0263(13) 0.062(2) 0.0179(13) 0.0181(14) 0.0176(12)
P2 0.0180(3) 0.0175(3) 0.0243(3) 0.0022(2) 0.0027(2) 0.0088(2)
C32 0.0244(11) 0.0216(11) 0.0308(13) 0.0068(10) 0.0080(10) 0.0147(9)
C33 0.0286(12) 0.0250(12) 0.0417(16) 0.0059(11) 0.0107(11) 0.0104(10)
C34 0.0352(14) 0.0371(15) 0.0559(19) 0.0179(14) 0.0222(14) 0.0167(12)
C35 0.0510(17) 0.0544(18) 0.0469(18) 0.0221(15) 0.0280(15) 0.0347(16)
C36 0.0515(17) 0.0503(17) 0.0340(16) 0.0005(13) 0.0114(13) 0.0304(15)
C37 0.0317(13) 0.0291(13) 0.0390(15) 0.0026(11) 0.0091(11) 0.0174(11)
C38 0.0258(11) 0.0278(12) 0.0234(12) 0.0031(9) 0.0048(9) 0.0172(10)
C39 0.0280(13) 0.0446(15) 0.0411(16) 0.0156(13) 0.0117(12) 0.0220(12)
C40 0.0341(14) 0.0660(19) 0.0387(16) 0.0182(14) 0.0118(12) 0.0362(14)
C41 0.0501(16) 0.0495(16) 0.0273(14) 0.0094(12) 0.0066(12) 0.0398(14)
C42 0.0416(14) 0.0289(13) 0.0269(13) 0.0048(10) 0.0042(11) 0.0207(11)
C43 0.0283(12) 0.0233(11) 0.0299(13) 0.0022(10) 0.0028(10) 0.0137(10)

loop_
_atom_type_symbol
_atom_type_description
_atom_type_scat_dispersion_real
_atom_type_scat_dispersion_imag
_atom_type_scat_source
C C 0.0033 0.0016 'International Tables Vol C Tables 4.2.6.8 and 6.1.1.4'
H H 0.0000 0.0000 'International Tables Vol C Tables 4.2.6.8 and 6.1.1.4'
O O 0.0106 0.0060 'International Tables Vol C Tables 4.2.6.8 and 6.1.1.4'
P P 0.1023 0.0942 'International Tables Vol C Tables 4.2.6.8 and 6.1.1.4'
Mo Mo -1.6832 0.6857 'International Tables Vol C Tables 4.2.6.8 and 6.1.1.4'

loop_
_geom_angle_atom_site_label_1
_geom_angle_atom_site_label_2
_geom_angle_atom_site_label_3
_geom_angle
_geom_angle_site_symmetry_1
_geom_angle_site_symmetry_3
_geom_angle_publ_flag
C17 Mo C16 78.19(9) . . ?
C17 Mo O13 171.14(7) . . ?
C16 Mo O13 102.30(8) . . ?
C17 Mo C7 106.75(9) . . ?
C16 Mo C7 106.51(9) . . ?
O13 Mo C7 81.70(7) . . ?
C17 Mo C1 113.46(9) . . ?
C16 Mo C1 73.75(8) . . ?
O13 Mo C1 74.92(7) . . ?
C7 Mo C1 35.87(7) . . ?
C17 Mo C6 74.10(9) . . ?
C16 Mo C6 110.32(9) . . ?
O13 Mo C6 113.56(7) . . ?
C7 Mo C6 34.55(8) . . ?
C1 Mo C6 62.06(7) . . ?
C17 Mo P2 98.38(7) . . ?
C16 Mo P2 88.08(7) . . ?
O13 Mo P2 72.84(4) . . ?
C7 Mo P2 152.93(6) . . ?
C1 Mo P2 138.34(5) . . ?
C6 Mo P2 157.59(5) . . ?
C17 Mo P1 94.73(7) . . ?
C16 Mo P1 163.03(6) . . ?
O13 Mo P1 82.35(4) . . ?
C7 Mo P1 90.25(6) . . ?
C1 Mo P1 123.13(6) . . ?
C6 Mo P1 81.94(6) . . ?
P2 Mo P1 77.62(2) . . ?
C7 C1 C2 123.7(2) . . ?
C7 C1 C8 114.8(2) . . ?
C2 C1 C8 116.55(18) . . ?
C7 C1 Mo 65.50(11) . . ?
C2 C1 Mo 118.27(15) . . ?
C8 C1 Mo 105.87(13) . . ?
C3 C2 C1 131.1(2) . . ?
C2 C3 C4 128.5(2) . . ?
C5 C4 C3 127.4(2) . . ?
C4 C5 C6 129.4(2) . . ?
C7 C6 C5 127.5(2) . . ?
C7 C6 Mo 63.56(12) . . ?
C5 C6 Mo 117.69(16) . . ?
C6 C7 C1 123.6(2) . . ?
C6 C7 Mo 81.89(13) . . ?
C1 C7 Mo 78.63(12) . . ?
C9 C8 C13 119.7(2) . . ?
C9 C8 C1 122.3(2) . . ?
C13 C8 C1 117.84(18) . . ?
C10 C9 C8 121.5(2) . . ?
C9 C10 C11 117.9(2) . . ?
C9 C10 C15 121.5(2) . . ?
C11 C10 C15 120.6(2) . . ?
C12 C11 C10 122.5(2) . . ?
C11 C12 C13 119.1(2) . . ?
C11 C12 C14 121.9(2) . . ?
C13 C12 C14 119.0(2) . . ?
O13 C13 C8 120.2(2) . . ?
O13 C13 C12 120.5(2) . . ?
C8 C13 C12 119.28(19) . . ?
C13 O13 Mo 118.41(14) . . ?
O16 C16 Mo 173.2(2) . . ?
O17 C17 Mo 175.8(2) . . ?
C19 C18 P2 111.02(17) . . ?
C18 C19 P1 113.15(15) . . ?
C26 P1 C20 103.21(11) . . ?
C26 P1 C19 101.50(11) . . ?
C20 P1 C19 103.86(11) . . ?
C26 P1 Mo 122.80(9) . . ?
C20 P1 Mo 114.10(7) . . ?
C19 P1 Mo 109.20(8) . . ?
C25 C20 C21 118.9(2) . . ?
C25 C20 P1 122.17(19) . . ?
C21 C20 P1 118.96(18) . . ?
C22 C21 C20 120.1(3) . . ?
C23 C22 C21 120.5(3) . . ?
C24 C23 C22 120.0(3) . . ?
C23 C24 C25 120.2(3) . . ?
C20 C25 C24 120.4(3) . . ?
C27 C26 C31 119.2(2) . . ?
C27 C26 P1 121.70(19) . . ?
C31 C26 P1 119.1(2) . . ?
C26 C27 C28 120.4(3) . . ?
C29 C28 C27 119.8(3) . . ?
C30 C29 C28 120.3(3) . . ?
C29 C30 C31 120.7(3) . . ?
C30 C31 C26 119.6(3) . . ?
C32 P2 C18 105.58(11) . . ?
C32 P2 C38 104.10(10) . . ?
C18 P2 C38 101.64(11) . . ?
C32 P2 Mo 118.24(8) . . ?
C18 P2 Mo 106.39(8) . . ?
C38 P2 Mo 118.96(7) . . ?
C37 C32 C33 118.4(2) . . ?
C37 C32 P2 118.16(17) . . ?
C33 C32 P2 123.49(19) . . ?
C34 C33 C32 120.7(3) . . ?
C35 C34 C33 120.3(3) . . ?
C34 C35 C36 119.9(2) . . ?
C37 C36 C35 120.2(3) . . ?
C36 C37 C32 120.6(2) . . ?
C43 C38 C39 118.9(2) . . ?
C43 C38 P2 121.25(18) . . ?
C39 C38 P2 119.74(18) . . ?
C40 C39 C38 120.3(2) . . ?
C41 C40 C39 120.3(2) . . ?
C42 C41 C40 119.9(2) . . ?
C41 C42 C43 120.1(2) . . ?
C38 C43 C42 120.5(2) . . ?

loop_
_geom_bond_atom_site_label_1
_geom_bond_atom_site_label_2
_geom_bond_distance
_geom_bond_site_symmetry_2
_geom_bond_publ_flag
Mo C17 1.960(2) . ?
Mo C16 1.965(2) . ?
Mo O13 2.1662(15) . ?
Mo C7 2.221(2) . ?
Mo C1 2.393(2) . ?
Mo C6 2.455(2) . ?
Mo P2 2.5117(7) . ?
Mo P1 2.5813(7) . ?
C1 C7 1.430(3) . ?
C1 C2 1.453(3) . ?
C1 C8 1.493(3) . ?
C2 C3 1.341(3) . ?
C3 C4 1.435(4) . ?
C4 C5 1.341(4) . ?
C5 C6 1.448(4) . ?
C6 C7 1.407(3) . ?
C8 C9 1.398(3) . ?
C8 C13 1.403(3) . ?
C9 C10 1.384(3) . ?
C10 C11 1.390(4) . ?
C10 C15 1.517(3) . ?
C11 C12 1.385(3) . ?
C12 C13 1.405(3) . ?
C12 C14 1.504(3) . ?
C13 O13 1.329(2) . ?
C16 O16 1.155(3) . ?
C17 O17 1.156(3) . ?
C18 C19 1.527(3) . ?
C18 P2 1.828(2) . ?
C19 P1 1.850(2) . ?
P1 C26 1.824(2) . ?
P1 C20 1.827(2) . ?
C20 C25 1.390(3) . ?
C20 C21 1.391(4) . ?
C21 C22 1.390(4) . ?
C22 C23 1.374(4) . ?
C23 C24 1.371(4) . ?
C24 C25 1.392(4) . ?
C26 C27 1.372(4) . ?
C26 C31 1.399(3) . ?
C27 C28 1.394(4) . ?
C28 C29 1.372(5) . ?
C29 C30 1.359(5) . ?
C30 C31 1.384(4) . ?
P2 C32 1.826(2) . ?
P2 C38 1.831(2) . ?
C32 C37 1.391(4) . ?
C32 C33 1.391(3) . ?
C33 C34 1.386(4) . ?
C34 C35 1.366(4) . ?
C35 C36 1.383(4) . ?
C36 C37 1.383(4) . ?
C38 C43 1.383(3) . ?
C38 C39 1.395(3) . ?
C39 C40 1.382(4) . ?
C40 C41 1.378(4) . ?
C41 C42 1.377(4) . ?
C42 C43 1.387(3) . ?

loop_
_geom_torsion_atom_site_label_1
_geom_torsion_atom_site_label_2
_geom_torsion_atom_site_label_3
_geom_torsion_atom_site_label_4
_geom_torsion
_geom_torsion_site_symmetry_1
_geom_torsion_site_symmetry_2
_geom_torsion_site_symmetry_3
_geom_torsion_site_symmetry_4
_geom_torsion_publ_flag
C17 Mo C1 C7 86.33(15) . . . . ?
C16 Mo C1 C7 155.30(16) . . . . ?
O13 Mo C1 C7 -96.74(14) . . . . ?
C6 Mo C1 C7 30.96(14) . . . . ?
P2 Mo C1 C7 -137.05(12) . . . . ?
P1 Mo C1 C7 -26.65(15) . . . . ?
C17 Mo C1 C2 -30.29(19) . . . . ?
C16 Mo C1 C2 38.67(17) . . . . ?
O13 Mo C1 C2 146.63(18) . . . . ?
C7 Mo C1 C2 -116.6(2) . . . . ?
C6 Mo C1 C2 -85.67(18) . . . . ?
P2 Mo C1 C2 106.33(17) . . . . ?
P1 Mo C1 C2 -143.28(15) . . . . ?
C17 Mo C1 C8 -163.17(14) . . . . ?
C16 Mo C1 C8 -94.21(15) . . . . ?
O13 Mo C1 C8 13.75(13) . . . . ?
C7 Mo C1 C8 110.5(2) . . . . ?
C6 Mo C1 C8 141.45(16) . . . . ?
P2 Mo C1 C8 -26.55(18) . . . . ?
P1 Mo C1 C8 83.84(14) . . . . ?
C7 C1 C2 C3 -14.0(4) . . . . ?
C8 C1 C2 C3 -167.9(2) . . . . ?
Mo C1 C2 C3 64.1(3) . . . . ?
C1 C2 C3 C4 -4.8(5) . . . . ?
C2 C3 C4 C5 1.0(5) . . . . ?
C3 C4 C5 C6 5.5(5) . . . . ?
C4 C5 C6 C7 10.7(4) . . . . ?
C4 C5 C6 Mo -66.0(3) . . . . ?
C17 Mo C6 C7 -160.38(16) . . . . ?
C16 Mo C6 C7 -89.80(16) . . . . ?
O13 Mo C6 C7 24.35(15) . . . . ?
C1 Mo C6 C7 -32.10(14) . . . . ?
P2 Mo C6 C7 126.66(15) . . . . ?
P1 Mo C6 C7 102.33(14) . . . . ?
C17 Mo C6 C5 -39.96(17) . . . . ?
C16 Mo C6 C5 30.62(19) . . . . ?
O13 Mo C6 C5 144.78(16) . . . . ?
C7 Mo C6 C5 120.4(2) . . . . ?
C1 Mo C6 C5 88.33(18) . . . . ?
P2 Mo C6 C5 -112.91(19) . . . . ?
P1 Mo C6 C5 -137.25(17) . . . . ?
C5 C6 C7 C1 -35.3(4) . . . . ?
Mo C6 C7 C1 70.51(19) . . . . ?
C5 C6 C7 Mo -105.8(2) . . . . ?
C2 C1 C7 C6 36.6(3) . . . . ?
C8 C1 C7 C6 -169.08(19) . . . . ?
Mo C1 C7 C6 -72.17(19) . . . . ?
C2 C1 C7 Mo 108.7(2) . . . . ?
C8 C1 C7 Mo -96.91(16) . . . . ?
C17 Mo C7 C6 19.71(16) . . . . ?
C16 Mo C7 C6 102.02(15) . . . . ?
O13 Mo C7 C6 -157.54(14) . . . . ?
C1 Mo C7 C6 126.8(2) . . . . ?
P2 Mo C7 C6 -137.76(13) . . . . ?
P1 Mo C7 C6 -75.31(14) . . . . ?
C17 Mo C7 C1 -107.05(14) . . . . ?
C16 Mo C7 C1 -24.74(16) . . . . ?
O13 Mo C7 C1 75.70(13) . . . . ?
C6 Mo C7 C1 -126.8(2) . . . . ?
P2 Mo C7 C1 95.49(17) . . . . ?
P1 Mo C7 C1 157.93(13) . . . . ?
C7 C1 C8 C9 -121.3(2) . . . . ?
C2 C1 C8 C9 35.0(3) . . . . ?
Mo C1 C8 C9 168.79(17) . . . . ?
C7 C1 C8 C13 54.1(3) . . . . ?
C2 C1 C8 C13 -149.6(2) . . . . ?
Mo C1 C8 C13 -15.8(2) . . . . ?
C13 C8 C9 C10 -0.7(3) . . . . ?
C1 C8 C9 C10 174.7(2) . . . . ?
C8 C9 C10 C11 0.0(3) . . . . ?
C8 C9 C10 C15 -178.8(2) . . . . ?
C9 C10 C11 C12 0.2(4) . . . . ?
C15 C10 C11 C12 179.0(2) . . . . ?
C10 C11 C12 C13 0.2(4) . . . . ?
C10 C11 C12 C14 179.3(2) . . . . ?
C9 C8 C13 O13 -176.89(19) . . . . ?
C1 C8 C13 O13 7.5(3) . . . . ?
C9 C8 C13 C12 1.1(3) . . . . ?
C1 C8 C13 C12 -174.5(2) . . . . ?
C11 C12 C13 O13 177.1(2) . . . . ?
C14 C12 C13 O13 -2.0(3) . . . . ?
C11 C12 C13 C8 -0.9(3) . . . . ?
C14 C12 C13 C8 -180.0(2) . . . . ?
C8 C13 O13 Mo 7.1(3) . . . . ?
C12 C13 O13 Mo -170.86(16) . . . . ?
C17 Mo O13 C13 149.4(5) . . . . ?
C16 Mo O13 C13 57.26(16) . . . . ?
C7 Mo O13 C13 -47.94(15) . . . . ?
C1 Mo O13 C13 -11.92(14) . . . . ?
C6 Mo O13 C13 -61.61(16) . . . . ?
P2 Mo O13 C13 141.33(15) . . . . ?
P1 Mo O13 C13 -139.32(14) . . . . ?
C17 Mo C16 O16 -2.0(16) . . . . ?
O13 Mo C16 O16 168.9(16) . . . . ?
C7 Mo C16 O16 -106.2(16) . . . . ?
C1 Mo C16 O16 -121.0(16) . . . . ?
C6 Mo C16 O16 -70.0(16) . . . . ?
P2 Mo C16 O16 96.9(16) . . . . ?
P1 Mo C16 O16 64.6(17) . . . . ?
C16 Mo C17 O17 -5(3) . . . . ?
O13 Mo C17 O17 -99(3) . . . . ?
C7 Mo C17 O17 99(3) . . . . ?
C1 Mo C17 O17 61(3) . . . . ?
C6 Mo C17 O17 110(3) . . . . ?
P2 Mo C17 O17 -91(3) . . . . ?
P1 Mo C17 O17 -169(3) . . . . ?
P2 C18 C19 P1 -45.3(2) . . . . ?
C18 C19 P1 C26 147.66(18) . . . . ?
C18 C19 P1 C20 -105.45(18) . . . . ?
C18 C19 P1 Mo 16.65(19) . . . . ?
C17 Mo P1 C26 -10.21(11) . . . . ?
C16 Mo P1 C26 -74.6(3) . . . . ?
O13 Mo P1 C26 178.21(10) . . . . ?
C7 Mo P1 C26 96.63(11) . . . . ?
C1 Mo P1 C26 111.86(11) . . . . ?
C6 Mo P1 C26 62.98(11) . . . . ?
P2 Mo P1 C26 -107.77(9) . . . . ?
C17 Mo P1 C20 -136.10(11) . . . . ?
C16 Mo P1 C20 159.5(3) . . . . ?
O13 Mo P1 C20 52.32(10) . . . . ?
C7 Mo P1 C20 -29.27(11) . . . . ?
C1 Mo P1 C20 -14.03(11) . . . . ?
C6 Mo P1 C20 -62.92(10) . . . . ?
P2 Mo P1 C20 126.34(9) . . . . ?
C17 Mo P1 C19 108.20(11) . . . . ?
C16 Mo P1 C19 43.8(3) . . . . ?
O13 Mo P1 C19 -63.39(9) . . . . ?
C7 Mo P1 C19 -144.97(10) . . . . ?
C1 Mo P1 C19 -129.73(11) . . . . ?
C6 Mo P1 C19 -178.62(10) . . . . ?
P2 Mo P1 C19 10.63(9) . . . . ?
C26 P1 C20 C25 -19.3(2) . . . . ?
C19 P1 C20 C25 -124.9(2) . . . . ?
Mo P1 C20 C25 116.29(19) . . . . ?
C26 P1 C20 C21 161.9(2) . . . . ?
C19 P1 C20 C21 56.3(2) . . . . ?
Mo P1 C20 C21 -62.5(2) . . . . ?
C25 C20 C21 C22 0.7(4) . . . . ?
P1 C20 C21 C22 179.5(2) . . . . ?
C20 C21 C22 C23 -0.1(4) . . . . ?
C21 C22 C23 C24 -0.4(5) . . . . ?
C22 C23 C24 C25 0.4(4) . . . . ?
C21 C20 C25 C24 -0.7(4) . . . . ?
P1 C20 C25 C24 -179.5(2) . . . . ?
C23 C24 C25 C20 0.2(4) . . . . ?
C20 P1 C26 C27 113.3(2) . . . . ?
C19 P1 C26 C27 -139.3(2) . . . . ?
Mo P1 C26 C27 -17.3(2) . . . . ?
C20 P1 C26 C31 -67.9(2) . . . . ?
C19 P1 C26 C31 39.5(2) . . . . ?
Mo P1 C26 C31 161.53(16) . . . . ?
C31 C26 C27 C28 -0.8(4) . . . . ?
P1 C26 C27 C28 178.0(2) . . . . ?
C26 C27 C28 C29 -0.3(5) . . . . ?
C27 C28 C29 C30 0.9(5) . . . . ?
C28 C29 C30 C31 -0.3(5) . . . . ?
C29 C30 C31 C26 -0.9(4) . . . . ?
C27 C26 C31 C30 1.4(4) . . . . ?
P1 C26 C31 C30 -177.4(2) . . . . ?
C19 C18 P2 C32 -73.33(17) . . . . ?
C19 C18 P2 C38 178.27(15) . . . . ?
C19 C18 P2 Mo 53.11(16) . . . . ?
C17 Mo P2 C32 -5.66(11) . . . . ?
C16 Mo P2 C32 -83.42(11) . . . . ?
O13 Mo P2 C32 173.09(9) . . . . ?
C7 Mo P2 C32 152.57(14) . . . . ?
C1 Mo P2 C32 -146.09(11) . . . . ?
C6 Mo P2 C32 62.69(18) . . . . ?
P1 Mo P2 C32 87.38(8) . . . . ?
C17 Mo P2 C18 -124.07(10) . . . . ?
C16 Mo P2 C18 158.17(11) . . . . ?
O13 Mo P2 C18 54.68(9) . . . . ?
C7 Mo P2 C18 34.16(15) . . . . ?
C1 Mo P2 C18 95.50(12) . . . . ?
C6 Mo P2 C18 -55.72(18) . . . . ?
P1 Mo P2 C18 -31.03(8) . . . . ?
C17 Mo P2 C38 122.17(11) . . . . ?
C16 Mo P2 C38 44.41(11) . . . . ?
O13 Mo P2 C38 -59.08(10) . . . . ?
C7 Mo P2 C38 -79.60(15) . . . . ?
C1 Mo P2 C38 -18.27(12) . . . . ?
C6 Mo P2 C38 -169.48(18) . . . . ?
P1 Mo P2 C38 -144.79(9) . . . . ?
C18 P2 C32 C37 163.35(19) . . . . ?
C38 P2 C32 C37 -90.0(2) . . . . ?
Mo P2 C32 C37 44.5(2) . . . . ?
C18 P2 C32 C33 -16.5(2) . . . . ?
C38 P2 C32 C33 90.1(2) . . . . ?
Mo P2 C32 C33 -135.38(18) . . . . ?
C37 C32 C33 C34 -0.6(4) . . . . ?
P2 C32 C33 C34 179.3(2) . . . . ?
C32 C33 C34 C35 0.7(4) . . . . ?
C33 C34 C35 C36 0.0(4) . . . . ?
C34 C35 C36 C37 -0.7(4) . . . . ?
C35 C36 C37 C32 0.8(4) . . . . ?
C33 C32 C37 C36 -0.2(4) . . . . ?
P2 C32 C37 C36 179.9(2) . . . . ?
C32 P2 C38 C43 138.3(2) . . . . ?
C18 P2 C38 C43 -112.2(2) . . . . ?
Mo P2 C38 C43 4.1(2) . . . . ?
C32 P2 C38 C39 -45.5(2) . . . . ?
C18 P2 C38 C39 64.0(2) . . . . ?
Mo P2 C38 C39 -179.67(17) . . . . ?
C43 C38 C39 C40 -0.2(4) . . . . ?
P2 C38 C39 C40 -176.5(2) . . . . ?
C38 C39 C40 C41 0.0(4) . . . . ?
C39 C40 C41 C42 -0.1(4) . . . . ?
C40 C41 C42 C43 0.5(4) . . . . ?
C39 C38 C43 C42 0.6(4) . . . . ?
P2 C38 C43 C42 176.86(19) . . . . ?
C41 C42 C43 C38 -0.8(4) . . . . ?
